data_4060756
loop_
_publ_author_name
'Andrew Cottone, III'
'Dolores Morales'
'Jennifer L. Lecuivre'
'Michael J. Scott'

_publ_section_title
;
 Synthesis and Reactivity of Bi-, Tri-, and Hexametallic and
 Zwitterionic Methyl Aluminum Complexes Containing a Phenoxide/Imine
 Ligand System
;
_journal_name_full Organometallics
_journal_page_first 418
_journal_page_last 428
_journal_paper_doi 10.1021/om010773b
_journal_volume 21
_journal_year 2002
_chemical_formula_sum 'C44 H57 N O3'
_chemical_formula_weight 647.91
_chemical_name_common 6
_chemical_name_systematic
; 
 3-(2,2'-methylene-bis(4,6-di-tert-butyl-phenol)-
5-methylsalicylidenebenzylimine
;
_space_group_IT_number 14
_symmetry_space_group_name_Hall '-P 2yn'
_symmetry_space_group_name_H-M 'P 1 21/n 1'
_atom_sites_solution_hydrogens geom
_atom_sites_solution_primary direct
_atom_sites_solution_secondary difmap
_audit_creation_method SHELXL-97
_cell_angle_alpha 90.00
_cell_angle_beta 90.3590(10)
_cell_angle_gamma 90.00
_cell_formula_units_Z 4
_cell_length_a 11.5753(8)
_cell_length_b 11.2030(7)
_cell_length_c 29.5529(19)
_cell_measurement_temperature 173(2)
_cell_volume 3832.3(4)
_computing_cell_refinement 'Bruker AXS SMART'
_computing_data_collection 'Bruker AXS SMART'
_computing_data_reduction 'Bruker AXS SAINT'
_computing_structure_refinement 'SHELXL-97 (Sheldrick, 1997)'
_computing_structure_solution 'SHELXS-97 (Sheldrick, 1990)'
_diffrn_ambient_temperature 173(2)
_diffrn_measured_fraction_theta_full 1.000
_diffrn_measured_fraction_theta_max 1.000
_diffrn_radiation_monochromator graphite
_diffrn_radiation_source 'fine-focus sealed tube'
_diffrn_radiation_type MoK\a
_diffrn_radiation_wavelength 0.71073
_diffrn_reflns_av_R_equivalents 0.1082
_diffrn_reflns_av_sigmaI/netI 0.1442
_diffrn_reflns_limit_h_max 14
_diffrn_reflns_limit_h_min -14
_diffrn_reflns_limit_k_max 13
_diffrn_reflns_limit_k_min -10
_diffrn_reflns_limit_l_max 31
_diffrn_reflns_limit_l_min -36
_diffrn_reflns_number 22551
_diffrn_reflns_theta_full 26.00
_diffrn_reflns_theta_max 26.00
_diffrn_reflns_theta_min 1.89
_exptl_absorpt_coefficient_mu 0.069
_exptl_absorpt_correction_T_max 1.000000
_exptl_absorpt_correction_T_min 0.817231
_exptl_absorpt_correction_type 'Corrected by SADABS'
_exptl_crystal_density_diffrn 1.123
_exptl_crystal_density_method 'not measured'
_exptl_crystal_F_000 1408
_refine_diff_density_max 0.276
_refine_diff_density_min -0.408
_refine_diff_density_rms 0.052
_refine_ls_extinction_coef 0.0032(6)
_refine_ls_extinction_expression Fc^*^=kFc[1+0.001xFc^2^\l^3^/sin(2\q)]^-1/4^
_refine_ls_extinction_method SHELXL
_refine_ls_goodness_of_fit_ref 0.999
_refine_ls_hydrogen_treatment mixed
_refine_ls_matrix_type full
_refine_ls_number_parameters 483
_refine_ls_number_reflns 7520
_refine_ls_number_restraints 0
_refine_ls_restrained_S_all 0.999
_refine_ls_R_factor_all 0.1821
_refine_ls_R_factor_gt 0.0624
_refine_ls_shift/su_max 0.006
_refine_ls_shift/su_mean 0.000
_refine_ls_structure_factor_coef Fsqd
_refine_ls_weighting_details 'calc w=1/[\s^2^(Fo^2^)+(0.0726P)^2^+0.2541P] where P=(Fo^2^+2Fc^2^)/3'
_refine_ls_weighting_scheme calc
_refine_ls_wR_factor_gt 0.1349
_refine_ls_wR_factor_ref 0.1921
_reflns_number_gt 3185
_reflns_number_total 7520
_reflns_threshold_expression >2sigma(I)
_cod_original_sg_symbol_H-M P12(1)/n1
_cod_database_code 4060756

loop_
_symmetry_equiv_pos_as_xyz
'x, y, z'
'-x+1/2, y+1/2, -z+1/2'
'-x, -y, -z'
'x-1/2, -y-1/2, z-1/2'

loop_
_atom_site_label
_atom_site_type_symbol
_atom_site_fract_x
_atom_site_fract_y
_atom_site_fract_z
_atom_site_U_iso_or_equiv
_atom_site_adp_type
_atom_site_occupancy
_atom_site_symmetry_multiplicity
_atom_site_calc_flag
_atom_site_refinement_flags
_atom_site_disorder_assembly
_atom_site_disorder_group
O1 O 0.0787(2) 0.3353(2) 0.07398(8) 0.0410(7) Uani 1 1 d . . .
H1 H 0.0867 0.3945 0.0568 0.061 Uiso 1 1 calc R . .
O2 O 0.0979(2) 0.7264(2) 0.01621(8) 0.0400(7) Uani 1 1 d . . .
H2 H 0.1357 0.7733 -0.0002 0.060 Uiso 1 1 calc R . .
O3 O -0.1516(2) 0.5129(2) 0.00454(8) 0.0377(6) Uani 1 1 d . . .
N1 N -0.3345(3) 0.5327(3) -0.04398(11) 0.0449(9) Uani 1 1 d . . .
C1 C -0.0115(3) 0.5770(3) 0.07921(12) 0.0281(8) Uani 1 1 d . . .
H1C H 0.0135 0.5346 0.0512 0.034 Uiso 1 1 calc R . .
C2 C -0.0372(3) 0.4804(3) 0.11400(11) 0.0277(8) Uani 1 1 d . . .
C3 C 0.0075(3) 0.3654(3) 0.10943(11) 0.0290(8) Uani 1 1 d . . .
C4 C -0.0180(3) 0.2747(3) 0.14098(12) 0.0305(8) Uani 1 1 d . . .
C5 C 0.0222(3) 0.1461(3) 0.13429(12) 0.0333(9) Uani 1 1 d . . .
C6 C -0.0289(3) 0.0973(3) 0.08958(13) 0.0451(10) Uani 1 1 d . . .
H6A H -0.0011 0.1455 0.0642 0.068 Uiso 1 1 calc R . .
H6B H -0.1134 0.1011 0.0907 0.068 Uiso 1 1 calc R . .
H6C H -0.0046 0.0142 0.0855 0.068 Uiso 1 1 calc R . .
C7 C -0.0188(3) 0.0624(3) 0.17197(13) 0.0432(10) Uani 1 1 d . . .
H7A H 0.0127 0.0894 0.2011 0.065 Uiso 1 1 calc R . .
H7B H 0.0081 -0.0189 0.1658 0.065 Uiso 1 1 calc R . .
H7C H -0.1034 0.0631 0.1731 0.065 Uiso 1 1 calc R . .
C8 C 0.1548(3) 0.1390(3) 0.13391(14) 0.0470(11) Uani 1 1 d . . .
H8A H 0.1844 0.1844 0.1081 0.071 Uiso 1 1 calc R . .
H8B H 0.1788 0.0554 0.1313 0.071 Uiso 1 1 calc R . .
H8C H 0.1857 0.1727 0.1621 0.071 Uiso 1 1 calc R . .
C9 C -0.0848(3) 0.3076(3) 0.17804(12) 0.0312(9) Uani 1 1 d . . .
H9A H -0.1005 0.2487 0.2003 0.037 Uiso 1 1 calc R . .
C10 C -0.1298(3) 0.4214(3) 0.18442(12) 0.0313(9) Uani 1 1 d . . .
C11 C -0.2019(3) 0.4562(3) 0.22545(12) 0.0367(9) Uani 1 1 d . . .
C12 C -0.2393(4) 0.3481(4) 0.25336(14) 0.0650(14) Uani 1 1 d . . .
H12A H -0.1707 0.3054 0.2643 0.097 Uiso 1 1 calc R . .
H12B H -0.2860 0.2946 0.2344 0.097 Uiso 1 1 calc R . .
H12C H -0.2851 0.3749 0.2792 0.097 Uiso 1 1 calc R . .
C13 C -0.1303(4) 0.5391(4) 0.25564(14) 0.0558(12) Uani 1 1 d . . .
H13A H -0.0632 0.4956 0.2676 0.084 Uiso 1 1 calc R . .
H13B H -0.1778 0.5672 0.2808 0.084 Uiso 1 1 calc R . .
H13C H -0.1038 0.6077 0.2379 0.084 Uiso 1 1 calc R . .
C14 C -0.3116(4) 0.5228(4) 0.21028(14) 0.0559(12) Uani 1 1 d . . .
H14A H -0.3598 0.4695 0.1918 0.084 Uiso 1 1 calc R . .
H14B H -0.2901 0.5928 0.1924 0.084 Uiso 1 1 calc R . .
H14C H -0.3549 0.5484 0.2370 0.084 Uiso 1 1 calc R . .
C15 C -0.1052(3) 0.5054(3) 0.15155(12) 0.0324(9) Uani 1 1 d . . .
H15A H -0.1360 0.5835 0.1547 0.039 Uiso 1 1 calc R . .
C16 C 0.0884(3) 0.6589(3) 0.09279(11) 0.0284(8) Uani 1 1 d . A .
C17 C 0.1396(3) 0.7318(3) 0.06006(11) 0.0306(8) Uani 1 1 d . . .
C18 C 0.2290(3) 0.8116(3) 0.07094(12) 0.0324(9) Uani 1 1 d . . .
C19 C 0.2845(3) 0.8919(3) 0.03465(13) 0.0418(10) Uani 1 1 d . . .
C20 C 0.1948(4) 0.9750(4) 0.01327(14) 0.0531(12) Uani 1 1 d . . .
H20A H 0.1291 0.9278 0.0022 0.080 Uiso 1 1 calc R . .
H20B H 0.2296 1.0180 -0.0121 0.080 Uiso 1 1 calc R . .
H20C H 0.1680 1.0323 0.0359 0.080 Uiso 1 1 calc R . .
C21 C 0.3393(4) 0.8116(4) -0.00184(15) 0.0619(13) Uani 1 1 d . . .
H21A H 0.2790 0.7634 -0.0164 0.093 Uiso 1 1 calc R . .
H21B H 0.3966 0.7588 0.0123 0.093 Uiso 1 1 calc R . .
H21C H 0.3771 0.8615 -0.0246 0.093 Uiso 1 1 calc R . .
C22 C 0.3810(3) 0.9700(4) 0.05458(15) 0.0562(12) Uani 1 1 d . . .
H22A H 0.4166 1.0169 0.0304 0.084 Uiso 1 1 calc R . .
H22B H 0.4396 0.9191 0.0688 0.084 Uiso 1 1 calc R . .
H22C H 0.3485 1.0241 0.0773 0.084 Uiso 1 1 calc R . .
C23 C 0.2664(3) 0.8124(3) 0.11575(13) 0.0375(9) Uani 1 1 d . . .
H23A H 0.3270 0.8656 0.1238 0.045 Uiso 1 1 calc R . .
C24 C 0.2207(3) 0.7404(3) 0.14948(12) 0.0358(9) Uani 1 1 d . A .
C25 C 0.2676(4) 0.7408(4) 0.19827(14) 0.0532(12) Uani 1 1 d . . .
C26 C 0.3582(9) 0.8321(10) 0.2068(3) 0.091(3) Uani 0.65 1 d P A 1
H26A H 0.3293 0.9108 0.1978 0.136 Uiso 0.65 1 calc PR A 1
H26B H 0.4272 0.8127 0.1892 0.136 Uiso 0.65 1 calc PR A 1
H26C H 0.3780 0.8330 0.2391 0.136 Uiso 0.65 1 calc PR A 1
C27 C 0.3108(13) 0.6175(10) 0.2117(4) 0.110(4) Uani 0.65 1 d P A 1
H27A H 0.2548 0.5571 0.2019 0.165 Uiso 0.65 1 calc PR A 1
H27B H 0.3202 0.6136 0.2447 0.165 Uiso 0.65 1 calc PR A 1
H27C H 0.3854 0.6023 0.1973 0.165 Uiso 0.65 1 calc PR A 1
C28 C 0.1638(7) 0.7727(11) 0.2310(2) 0.081(3) Uani 0.65 1 d P A 1
H28A H 0.1303 0.8496 0.2221 0.121 Uiso 0.65 1 calc PR A 1
H28B H 0.1926 0.7779 0.2622 0.121 Uiso 0.65 1 calc PR A 1
H28C H 0.1046 0.7104 0.2290 0.121 Uiso 0.65 1 calc PR A 1
C26B C 0.4041(14) 0.704(2) 0.1940(5) 0.094(6) Uani 0.35 1 d P A 2
H26D H 0.4109 0.6293 0.1772 0.141 Uiso 0.35 1 calc PR A 2
H26E H 0.4375 0.6944 0.2243 0.141 Uiso 0.35 1 calc PR A 2
H26F H 0.4457 0.7675 0.1780 0.141 Uiso 0.35 1 calc PR A 2
C27B C 0.216(2) 0.650(2) 0.2272(6) 0.113(9) Uani 0.35 1 d P A 2
H27D H 0.1318 0.6539 0.2246 0.170 Uiso 0.35 1 calc PR A 2
H27E H 0.2392 0.6643 0.2587 0.170 Uiso 0.35 1 calc PR A 2
H27F H 0.2429 0.5709 0.2177 0.170 Uiso 0.35 1 calc PR A 2
C28B C 0.265(2) 0.8616(19) 0.2163(6) 0.115(9) Uani 0.35 1 d P A 2
H28D H 0.1861 0.8925 0.2150 0.173 Uiso 0.35 1 calc PR A 2
H28E H 0.3159 0.9128 0.1983 0.173 Uiso 0.35 1 calc PR A 2
H28F H 0.2922 0.8608 0.2478 0.173 Uiso 0.35 1 calc PR A 2
C29 C 0.1307(3) 0.6633(3) 0.13703(12) 0.0351(9) Uani 1 1 d . . .
H29A H 0.0977 0.6128 0.1593 0.042 Uiso 1 1 calc R A .
C30 C -0.1207(3) 0.6460(3) 0.06654(11) 0.0266(8) Uani 1 1 d . . .
C31 C -0.1863(3) 0.6029(3) 0.02924(12) 0.0295(8) Uani 1 1 d . . .
C32 C -0.2914(3) 0.6622(3) 0.01816(12) 0.0302(8) Uani 1 1 d . . .
C33 C -0.3595(3) 0.6249(3) -0.01952(12) 0.0395(10) Uani 1 1 d . . .
H33A H -0.4265 0.6698 -0.0271 0.047 Uiso 1 1 calc R . .
C34 C -0.3284(3) 0.7592(3) 0.04484(12) 0.0365(9) Uani 1 1 d . . .
H34A H -0.3994 0.7973 0.0374 0.044 Uiso 1 1 calc R . .
C35 C -0.2659(3) 0.8001(3) 0.08089(12) 0.0336(9) Uani 1 1 d . . .
C36 C -0.3058(3) 0.9025(3) 0.11028(14) 0.0490(11) Uani 1 1 d . . .
H36A H -0.3451 0.9622 0.0914 0.073 Uiso 1 1 calc R . .
H36B H -0.2388 0.9392 0.1252 0.073 Uiso 1 1 calc R . .
H36C H -0.3593 0.8725 0.1332 0.073 Uiso 1 1 calc R . .
C37 C -0.1606(3) 0.7424(3) 0.09027(12) 0.0313(9) Uani 1 1 d . . .
H37A H -0.1144 0.7720 0.1145 0.038 Uiso 1 1 calc R . .
C38 C -0.3998(4) 0.4912(4) -0.08382(15) 0.0611(13) Uani 1 1 d . . .
H38A H -0.4467 0.4210 -0.0752 0.073 Uiso 1 1 calc R . .
H38B H -0.3448 0.4654 -0.1074 0.073 Uiso 1 1 calc R . .
C39 C -0.4779(3) 0.5851(4) -0.10316(13) 0.0428(10) Uani 1 1 d . . .
C40 C -0.5934(3) 0.5863(4) -0.09241(13) 0.0427(10) Uani 1 1 d . . .
H40A H -0.6236 0.5245 -0.0739 0.051 Uiso 1 1 calc R . .
C41 C -0.6663(4) 0.6748(4) -0.10773(14) 0.0553(12) Uani 1 1 d . . .
H41A H -0.7460 0.6739 -0.1003 0.066 Uiso 1 1 calc R . .
C42 C -0.6216(5) 0.7636(4) -0.13376(16) 0.0652(14) Uani 1 1 d . . .
H42A H -0.6705 0.8266 -0.1438 0.078 Uiso 1 1 calc R . .
C43 C -0.5076(5) 0.7639(5) -0.14573(16) 0.0739(15) Uani 1 1 d . . .
H43A H -0.4784 0.8250 -0.1648 0.089 Uiso 1 1 calc R . .
C44 C -0.4354(4) 0.6752(5) -0.13013(15) 0.0612(13) Uani 1 1 d . . .
H44B H -0.3559 0.6761 -0.1380 0.073 Uiso 1 1 calc R . .
H1A H -0.264(4) 0.505(3) -0.0301(14) 0.070(14) Uiso 1 1 d . . .

loop_
_atom_site_aniso_label
_atom_site_aniso_U_11
_atom_site_aniso_U_22
_atom_site_aniso_U_33
_atom_site_aniso_U_23
_atom_site_aniso_U_13
_atom_site_aniso_U_12
O1 0.0482(16) 0.0354(16) 0.0396(16) 0.0056(12) 0.0143(13) 0.0101(13)
O2 0.0432(16) 0.0512(18) 0.0256(14) 0.0089(12) 0.0001(12) -0.0094(12)
O3 0.0400(15) 0.0368(15) 0.0363(15) -0.0105(13) -0.0049(12) 0.0099(12)
N1 0.042(2) 0.050(2) 0.043(2) -0.0147(18) -0.0184(17) 0.0109(17)
C1 0.0274(19) 0.030(2) 0.0268(19) 0.0036(17) 0.0001(16) -0.0010(16)
C2 0.0301(19) 0.028(2) 0.0254(19) -0.0001(16) -0.0022(16) 0.0021(16)
C3 0.0269(19) 0.038(2) 0.0218(19) -0.0027(17) 0.0021(16) 0.0011(16)
C4 0.033(2) 0.029(2) 0.029(2) -0.0015(17) -0.0023(17) 0.0003(16)
C5 0.036(2) 0.028(2) 0.036(2) -0.0008(18) -0.0005(17) 0.0024(17)
C6 0.055(3) 0.041(2) 0.039(2) -0.0051(19) -0.004(2) 0.001(2)
C7 0.053(3) 0.032(2) 0.044(2) 0.0011(19) 0.003(2) 0.0047(19)
C8 0.042(2) 0.042(2) 0.057(3) 0.004(2) -0.002(2) 0.0123(19)
C9 0.038(2) 0.032(2) 0.0241(19) -0.0013(16) -0.0022(17) -0.0013(17)
C10 0.036(2) 0.032(2) 0.026(2) -0.0026(17) 0.0020(17) 0.0003(17)
C11 0.049(2) 0.033(2) 0.028(2) -0.0015(17) 0.0064(19) 0.0040(18)
C12 0.096(4) 0.056(3) 0.044(3) 0.003(2) 0.032(3) 0.001(3)
C13 0.066(3) 0.061(3) 0.040(3) -0.013(2) 0.005(2) 0.000(2)
C14 0.053(3) 0.070(3) 0.044(3) -0.009(2) 0.012(2) 0.011(2)
C15 0.035(2) 0.033(2) 0.029(2) -0.0018(17) -0.0033(17) 0.0058(17)
C16 0.0271(19) 0.031(2) 0.0266(19) -0.0003(17) -0.0024(16) 0.0011(16)
C17 0.029(2) 0.039(2) 0.024(2) -0.0017(17) -0.0024(16) 0.0034(17)
C18 0.0263(19) 0.035(2) 0.036(2) -0.0063(17) -0.0001(17) 0.0000(16)
C19 0.037(2) 0.047(3) 0.041(2) -0.003(2) 0.0081(19) -0.0097(19)
C20 0.069(3) 0.048(3) 0.042(3) 0.010(2) 0.002(2) -0.006(2)
C21 0.055(3) 0.075(3) 0.056(3) -0.020(3) 0.023(2) -0.016(2)
C22 0.045(3) 0.064(3) 0.060(3) -0.007(2) 0.008(2) -0.021(2)
C23 0.031(2) 0.036(2) 0.045(2) -0.0061(19) -0.0089(19) 0.0000(17)
C24 0.037(2) 0.037(2) 0.033(2) 0.0013(18) -0.0079(18) 0.0019(18)
C25 0.066(3) 0.056(3) 0.037(2) 0.000(2) -0.024(2) -0.002(2)
C26 0.097(7) 0.127(10) 0.048(5) -0.012(6) -0.039(6) -0.051(7)
C27 0.160(12) 0.091(8) 0.078(8) 0.010(6) -0.076(9) 0.032(9)
C28 0.083(6) 0.133(9) 0.026(4) -0.011(5) -0.009(4) -0.011(6)
C26B 0.081(12) 0.144(17) 0.056(10) -0.002(11) -0.047(9) 0.044(12)
C27B 0.14(2) 0.15(2) 0.051(12) 0.051(15) -0.053(13) -0.060(19)
C28B 0.17(2) 0.108(16) 0.063(12) -0.045(12) -0.057(16) 0.056(19)
C29 0.037(2) 0.039(2) 0.030(2) 0.0034(18) -0.0044(17) 0.0021(18)
C30 0.0231(18) 0.028(2) 0.029(2) 0.0024(17) 0.0004(16) 0.0002(15)
C31 0.032(2) 0.029(2) 0.028(2) 0.0023(17) 0.0033(17) -0.0007(16)
C32 0.030(2) 0.031(2) 0.030(2) -0.0027(17) -0.0045(17) 0.0025(16)
C33 0.040(2) 0.040(2) 0.039(2) -0.002(2) -0.0064(19) 0.0045(18)
C34 0.036(2) 0.039(2) 0.035(2) -0.0044(19) -0.0064(18) 0.0071(18)
C35 0.038(2) 0.033(2) 0.030(2) -0.0049(17) -0.0011(18) 0.0051(17)
C36 0.046(2) 0.050(3) 0.051(3) -0.014(2) -0.005(2) 0.012(2)
C37 0.031(2) 0.034(2) 0.029(2) 0.0023(17) -0.0027(17) -0.0015(17)
C38 0.057(3) 0.068(3) 0.058(3) -0.024(3) -0.028(2) 0.017(2)
C39 0.042(2) 0.054(3) 0.033(2) -0.008(2) -0.0107(19) 0.001(2)
C40 0.045(3) 0.052(3) 0.031(2) 0.001(2) -0.006(2) -0.005(2)
C41 0.048(3) 0.075(3) 0.043(3) -0.009(3) -0.011(2) 0.008(2)
C42 0.085(4) 0.058(3) 0.052(3) -0.003(3) -0.024(3) 0.018(3)
C43 0.099(5) 0.072(4) 0.050(3) 0.018(3) -0.018(3) -0.023(3)
C44 0.045(3) 0.092(4) 0.047(3) 0.004(3) -0.005(2) -0.019(3)

loop_
_atom_type_symbol
_atom_type_description
_atom_type_scat_dispersion_real
_atom_type_scat_dispersion_imag
_atom_type_scat_source
C C 0.0033 0.0016 'International Tables Vol C Tables 4.2.6.8 and 6.1.1.4'
H H 0.0000 0.0000 'International Tables Vol C Tables 4.2.6.8 and 6.1.1.4'
N N 0.0061 0.0033 'International Tables Vol C Tables 4.2.6.8 and 6.1.1.4'
O O 0.0106 0.0060 'International Tables Vol C Tables 4.2.6.8 and 6.1.1.4'

loop_
_geom_angle_atom_site_label_1
_geom_angle_atom_site_label_2
_geom_angle_atom_site_label_3
_geom_angle
C33 N1 C38 125.7(3)
C2 C1 C30 111.1(3)
C2 C1 C16 113.6(3)
C30 C1 C16 112.7(3)
C15 C2 C3 118.4(3)
C15 C2 C1 120.5(3)
C3 C2 C1 121.1(3)
O1 C3 C2 121.6(3)
O1 C3 C4 117.0(3)
C2 C3 C4 121.4(3)
C9 C4 C3 116.6(3)
C9 C4 C5 121.5(3)
C3 C4 C5 121.9(3)
C4 C5 C7 112.8(3)
C4 C5 C8 110.8(3)
C7 C5 C8 106.7(3)
C4 C5 C6 109.2(3)
C7 C5 C6 106.6(3)
C8 C5 C6 110.6(3)
C10 C9 C4 124.0(3)
C15 C10 C9 116.7(3)
C15 C10 C11 120.0(3)
C9 C10 C11 123.3(3)
C10 C11 C13 108.8(3)
C10 C11 C12 112.6(3)
C13 C11 C12 108.7(3)
C10 C11 C14 110.3(3)
C13 C11 C14 108.7(3)
C12 C11 C14 107.8(3)
C10 C15 C2 122.8(3)
C29 C16 C17 118.6(3)
C29 C16 C1 122.0(3)
C17 C16 C1 119.5(3)
O2 C17 C16 118.3(3)
O2 C17 C18 119.7(3)
C16 C17 C18 121.9(3)
C23 C18 C17 116.5(3)
C23 C18 C19 122.0(3)
C17 C18 C19 121.5(3)
C20 C19 C22 107.6(3)
C20 C19 C18 110.9(3)
C22 C19 C18 111.8(3)
C20 C19 C21 110.3(4)
C22 C19 C21 107.4(3)
C18 C19 C21 108.7(3)
C24 C23 C18 124.2(3)
C23 C24 C29 117.1(3)
C23 C24 C25 122.5(4)
C29 C24 C25 120.4(3)
C28B C25 C27B 115.2(15)
C28B C25 C26 46.5(9)
C27B C25 C26 132.1(8)
C28B C25 C27 139.1(8)
C27B C25 C27 49.3(10)
C26 C25 C27 110.5(7)
C28B C25 C24 109.9(8)
C27B C25 C24 113.8(8)
C26 C25 C24 114.0(5)
C27 C25 C24 110.8(5)
C28B C25 C28 63.4(11)
C27B C25 C28 59.1(12)
C26 C25 C28 106.1(6)
C27 C25 C28 107.1(7)
C24 C25 C28 108.0(4)
C28B C25 C26B 106.3(13)
C27B C25 C26B 105.6(12)
C26 C25 C26B 60.3(8)
C27 C25 C26B 58.5(8)
C24 C25 C26B 105.2(6)
C28 C25 C26B 146.8(6)
C16 C29 C24 121.7(3)
C37 C30 C31 119.1(3)
C37 C30 C1 123.7(3)
C31 C30 C1 117.2(3)
O3 C31 C30 122.0(3)
O3 C31 C32 119.7(3)
C30 C31 C32 118.2(3)
C34 C32 C33 119.7(3)
C34 C32 C31 119.6(3)
C33 C32 C31 120.8(3)
N1 C33 C32 123.1(4)
C35 C34 C32 122.3(3)
C34 C35 C37 117.1(3)
C34 C35 C36 122.7(3)
C37 C35 C36 120.2(3)
C30 C37 C35 123.8(3)
N1 C38 C39 112.9(3)
C40 C39 C44 118.4(4)
C40 C39 C38 120.3(4)
C44 C39 C38 121.2(4)
C41 C40 C39 121.7(4)
C42 C41 C40 118.6(4)
C41 C42 C43 121.1(5)
C42 C43 C44 119.8(5)
C43 C44 C39 120.3(4)

loop_
_geom_bond_atom_site_label_1
_geom_bond_atom_site_label_2
_geom_bond_distance
O1 C3 1.379(4)
O2 C17 1.382(4)
O3 C31 1.309(4)
N1 C33 1.294(4)
N1 C38 1.471(5)
C1 C2 1.524(4)
C1 C30 1.526(4)
C1 C16 1.527(4)
C2 C15 1.393(5)
C2 C3 1.395(4)
C3 C4 1.411(5)
C4 C9 1.394(4)
C4 C5 1.527(5)
C5 C7 1.534(5)
C5 C8 1.537(5)
C5 C6 1.545(5)
C9 C10 1.391(4)
C10 C15 1.383(5)
C10 C11 1.527(5)
C11 C13 1.528(5)
C11 C12 1.530(5)
C11 C14 1.537(5)
C16 C29 1.394(5)
C16 C17 1.401(4)
C17 C18 1.403(5)
C18 C23 1.391(5)
C18 C19 1.543(5)
C19 C20 1.529(5)
C19 C22 1.534(5)
C19 C21 1.544(5)
C23 C24 1.390(5)
C24 C29 1.400(5)
C24 C25 1.538(5)
C25 C28B 1.454(18)
C25 C27B 1.458(17)
C25 C26 1.486(9)
C25 C27 1.522(10)
C25 C28 1.587(9)
C25 C26B 1.639(15)
C30 C37 1.369(4)
C30 C31 1.419(5)
C31 C32 1.423(5)
C32 C34 1.411(5)
C32 C33 1.423(5)
C34 C35 1.364(5)
C35 C37 1.406(5)
C35 C36 1.513(5)
C38 C39 1.498(5)
C39 C40 1.376(5)
C39 C44 1.379(5)
C40 C41 1.376(5)
C41 C42 1.362(6)
C42 C43 1.368(7)
C43 C44 1.376(6)
